data_7121863
loop_
_publ_author_name
'Dutta, Ranjan'
'Firmansyah, Dikhi'
'Kim, Jihoon'
'Jo, Hongil'
'Ok, Kang Min'
'Lee, Chang-Hee'

_publ_section_title
;
 Unexpected halide anion binding modes in meso-bis-ethynyl
 picket-calix[4]pyrroles: effects of meso-\p (ethynyl) extension.
;
_journal_issue 57
_journal_name_full 'Chemical communications (Cambridge, England)'
_journal_page_first 7936
_journal_page_last 7939
_journal_paper_doi 10.1039/c8cc04393k
_journal_volume 54
_journal_year 2018
_chemical_formula_moiety 'C42 H40 N4, 2(C2 H3 N)'
_chemical_formula_sum 'C46 H46 N6'
_chemical_formula_weight 682.89
_space_group_IT_number 14
_space_group_name_Hall '-P 2ybc'
_space_group_name_H-M_alt 'P 1 21/c 1'
_symmetry_cell_setting monoclinic
_symmetry_Int_Tables_number 14
_symmetry_space_group_name_Hall '-P 2ybc'
_symmetry_space_group_name_H-M 'P 1 21/c 1'
_atom_sites_solution_hydrogens difmap
_audit_conform_dict_location ftp://ftp.iucr.org/pub/cif_core.dic
_audit_conform_dict_name cif_core.dic
_audit_conform_dict_version 2.3
_audit_creation_date 2017-12-15T13:52:11-00:00
_audit_creation_method 'WinGX routine CIF_UPDATE'
_audit_update_record
;
2018-03-02 deposited with the CCDC.
2018-06-21 downloaded from the CCDC.
;
_cell_angle_alpha 90
_cell_angle_beta 114.23(3)
_cell_angle_gamma 90
_cell_formula_units_Z 2
_cell_length_a 11.270(2)
_cell_length_b 14.844(3)
_cell_length_c 12.708(3)
_cell_measurement_reflns_used 19788
_cell_measurement_temperature 100(2)
_cell_measurement_theta_max 33.75
_cell_measurement_theta_min 0.40
_cell_measurement_wavelength 0.7
_cell_volume 1938.7(8)
_computing_cell_refinement 'HKL3000sm (Otwinowski & Miinor, 1997)'
_computing_data_collection 'PAL BL2D-SMDC program (Shin et. al, 2016)'
_computing_data_reduction 'HKL3000sm (Otwinowski & Miinor, 1997)'
_computing_molecular_graphics 'Ortep for Windows (Farrugia, 2012)'
_computing_publication_material 'WinGX publication routines (Farrugia, 2012)'
_computing_structure_refinement 'SHELXL-2013 (Sheldrick, 2013)'
_computing_structure_solution 'SHELXS-2013 (Sheldrick, 2013)'
_diffrn_ambient_temperature 100(2)
_diffrn_measured_fraction_theta_full 0.926
_diffrn_measured_fraction_theta_max 0.678
_diffrn_measurement_device_type 'ADSC Q210 CCD area detector'
_diffrn_measurement_method '\w scan'
_diffrn_radiation_probe x-ray
_diffrn_radiation_source 'PLSII 2D bending magnet'
_diffrn_radiation_type synchrotron
_diffrn_radiation_wavelength 0.7
_diffrn_reflns_av_R_equivalents 0.0582
_diffrn_reflns_av_unetI/netI 0.08
_diffrn_reflns_Laue_measured_fraction_full 0.926
_diffrn_reflns_Laue_measured_fraction_max 0.678
_diffrn_reflns_limit_h_max 15
_diffrn_reflns_limit_h_min -15
_diffrn_reflns_limit_k_max 18
_diffrn_reflns_limit_k_min -18
_diffrn_reflns_limit_l_max 17
_diffrn_reflns_limit_l_min -17
_diffrn_reflns_number 14613
_diffrn_reflns_point_group_measured_fraction_full 0.926
_diffrn_reflns_point_group_measured_fraction_max 0.678
_diffrn_reflns_theta_full 24.835
_diffrn_reflns_theta_max 33.078
_diffrn_reflns_theta_min 1.952
_exptl_absorpt_coefficient_mu 0.067
_exptl_absorpt_correction_T_max 1.0000
_exptl_absorpt_correction_T_min 0.719
_exptl_absorpt_correction_type empirical
_exptl_absorpt_process_details
; 
 HKL3000sm Scalepack (Otwinowski & Minor, 1997)
;
_exptl_crystal_colour colorless
_exptl_crystal_density_diffrn 1.17
_exptl_crystal_density_method 'not measured'
_exptl_crystal_description plate
_exptl_crystal_F_000 728
_exptl_crystal_size_max 0.218
_exptl_crystal_size_mid 0.081
_exptl_crystal_size_min 0.011
_refine_diff_density_max 0.393
_refine_diff_density_min -0.368
_refine_diff_density_rms 0.117
_refine_ls_extinction_coef 0.101(6)
_refine_ls_extinction_expression Fc^*^=kFc[1+0.001xFc^2^\l^3^/sin(2\q)]^-1/4^
_refine_ls_extinction_method 'SHELXL-2018/1 (Sheldrick 2018)'
_refine_ls_goodness_of_fit_ref 0.952
_refine_ls_hydrogen_treatment refall
_refine_ls_matrix_type full
_refine_ls_number_constraints 0
_refine_ls_number_parameters 328
_refine_ls_number_reflns 5214
_refine_ls_number_restraints 0
_refine_ls_restrained_S_all 0.952
_refine_ls_R_factor_all 0.0998
_refine_ls_R_factor_gt 0.0531
_refine_ls_shift/su_max 0
_refine_ls_shift/su_mean 0
_refine_ls_structure_factor_coef Fsqd
_refine_ls_weighting_details 'w=1/[\s^2^(Fo^2^)+(0.0897P)^2^] where P=(Fo^2^+2Fc^2^)/3'
_refine_ls_weighting_scheme calc
_refine_ls_wR_factor_gt 0.1269
_refine_ls_wR_factor_ref 0.1483
_reflns_Friedel_coverage 0
_reflns_number_gt 3163
_reflns_number_total 5214
_reflns_threshold_expression 'I > 2\s(I)'
_cod_data_source_file c8cc04393k2.cif
_cod_data_source_block C42H40N4_2(CH3CN)
_cod_depositor_comments 'Adding full bibliography for 7121861--7121863.cif.'
_cod_original_sg_symbol_H-M 'P 21/c'
_cod_database_code 7121863
_shelx_estimated_absorpt_t_min 0.986
_shelx_estimated_absorpt_t_max 0.999

loop_
_symmetry_equiv_pos_as_xyz
'x, y, z'
'-x, y+1/2, -z+1/2'
'-x, -y, -z'
'x, -y-1/2, z-1/2'

loop_
_atom_site_label
_atom_site_type_symbol
_atom_site_fract_x
_atom_site_fract_y
_atom_site_fract_z
_atom_site_U_iso_or_equiv
_atom_site_adp_type
_atom_site_occupancy
_atom_site_site_symmetry_order
_atom_site_calc_flag
C1 C 0.43851(13) 0.70608(11) 0.00270(11) 0.0188(3) Uani 1 1 d
C2 C 0.49778(15) 0.76938(12) -0.03807(13) 0.0232(4) Uani 1 1 d
C3 C 0.63308(15) 0.75050(12) 0.01033(13) 0.0226(3) Uani 1 1 d
C4 C 0.65331(13) 0.67618(11) 0.07866(11) 0.0169(3) Uani 1 1 d
C5 C 0.77792(13) 0.62425(11) 0.14502(12) 0.0192(3) Uani 1 1 d
C6 C 0.78556(12) 0.54032(11) 0.07992(11) 0.0172(3) Uani 1 1 d
C7 C 0.84880(14) 0.52572(12) 0.00923(13) 0.0219(3) Uani 1 1 d
C8 C 0.82232(14) 0.43637(12) -0.03161(13) 0.0224(3) Uani 1 1 d
C9 C 0.74452(13) 0.39737(11) 0.01470(11) 0.0176(3) Uani 1 1 d
C10 C 0.29877(13) 0.69890(12) -0.01180(12) 0.0220(3) Uani 1 1 d
C11 C 0.20935(17) 0.74469(15) -0.12534(18) 0.0373(5) Uani 1 1 d
C12 C 0.28454(17) 0.74863(15) 0.08933(18) 0.0353(5) Uani 1 1 d
C13 C 0.89528(15) 0.68521(13) 0.16171(16) 0.0283(4) Uani 1 1 d
C14 C 0.78570(13) 0.59906(12) 0.26031(12) 0.0219(3) Uani 1 1 d
C15 C 0.79575(15) 0.57932(12) 0.35483(12) 0.0243(4) Uani 1 1 d
C16 C 0.80906(16) 0.55637(12) 0.46911(12) 0.0261(4) Uani 1 1 d
C17 C 0.92684(18) 0.57340(14) 0.56448(14) 0.0351(5) Uani 1 1 d
C18 C 0.9392(2) 0.55454(16) 0.67507(15) 0.0443(5) Uani 1 1 d
C19 C 0.8347(3) 0.51844(15) 0.69071(16) 0.0504(6) Uani 1 1 d
C20 C 0.7183(3) 0.50107(15) 0.59763(18) 0.0455(5) Uani 1 1 d
C21 C 0.7056(2) 0.51978(13) 0.48653(15) 0.0340(4) Uani 1 1 d
C22 C 0.37944(17) 0.33689(14) 0.23579(15) 0.0291(4) Uani 1 1 d
C23 C 0.44954(14) 0.40570(12) 0.20248(12) 0.0223(4) Uani 1 1 d
N1 N 0.53434(11) 0.64908(9) 0.07425(10) 0.0166(3) Uani 1 1 d
N2 N 0.72262(11) 0.46190(9) 0.08297(10) 0.0168(3) Uani 1 1 d
N3 N 0.50610(13) 0.46011(11) 0.17900(11) 0.0274(3) Uani 1 1 d
H1 H 0.5241(17) 0.6008(15) 0.1089(15) 0.032(5) Uiso 1 1 d
H2 H 0.6704(17) 0.4554(13) 0.1238(15) 0.029(5) Uiso 1 1 d
H3 H 0.4512(16) 0.8212(14) -0.0884(15) 0.027(5) Uiso 1 1 d
H4 H 0.7007(17) 0.7881(13) -0.0013(14) 0.029(5) Uiso 1 1 d
H5 H 0.8920(19) 0.7387(16) 0.2054(17) 0.039(5) Uiso 1 1 d
H6 H 0.8948(19) 0.7052(15) 0.0816(17) 0.043(6) Uiso 1 1 d
H7 H 0.9770(18) 0.6518(14) 0.2102(15) 0.032(5) Uiso 1 1 d
H8 H 0.9004(17) 0.5713(14) -0.0123(15) 0.030(5) Uiso 1 1 d
H9 H 0.8572(17) 0.4045(14) -0.0805(15) 0.033(5) Uiso 1 1 d
H10 H 1.007(2) 0.6048(17) 0.5501(19) 0.062(7) Uiso 1 1 d
H11 H 1.026(2) 0.5703(18) 0.745(2) 0.067(7) Uiso 1 1 d
H12 H 0.838(2) 0.5049(18) 0.768(2) 0.067(7) Uiso 1 1 d
H13 H 0.642(2) 0.4801(17) 0.6013(19) 0.052(7) Uiso 1 1 d
H14 H 0.6275(18) 0.5100(15) 0.4265(16) 0.035(5) Uiso 1 1 d
H15 H 0.341(2) 0.7194(15) 0.1713(18) 0.045(6) Uiso 1 1 d
H16 H 0.1916(19) 0.7488(14) 0.0819(16) 0.036(5) Uiso 1 1 d
H17 H 0.309(2) 0.8158(17) 0.0936(18) 0.054(7) Uiso 1 1 d
H18 H 0.117(2) 0.7381(15) -0.1304(18) 0.047(6) Uiso 1 1 d
H19 H 0.2212(17) 0.7163(14) -0.1941(17) 0.034(5) Uiso 1 1 d
H20 H 0.237(2) 0.8101(18) -0.1274(19) 0.059(7) Uiso 1 1 d
H21 H 0.290(2) 0.3386(16) 0.1837(19) 0.050(6) Uiso 1 1 d
H22 H 0.396(2) 0.3448(18) 0.319(2) 0.061(7) Uiso 1 1 d
H23 H 0.409(2) 0.275(2) 0.222(2) 0.066(7) Uiso 1 1 d

loop_
_atom_site_aniso_label
_atom_site_aniso_U_11
_atom_site_aniso_U_22
_atom_site_aniso_U_33
_atom_site_aniso_U_23
_atom_site_aniso_U_13
_atom_site_aniso_U_12
C1 0.0208(7) 0.0142(9) 0.0186(6) -0.0010(5) 0.0053(5) 0.0021(5)
C2 0.0300(8) 0.0165(10) 0.0243(7) 0.0031(6) 0.0122(6) 0.0028(6)
C3 0.0276(8) 0.0156(10) 0.0275(7) 0.0011(6) 0.0144(6) -0.0009(6)
C4 0.0189(6) 0.0122(9) 0.0200(6) -0.0038(5) 0.0084(5) -0.0033(5)
C5 0.0169(6) 0.0165(10) 0.0215(7) -0.0014(6) 0.0052(5) -0.0035(5)
C6 0.0150(6) 0.0162(9) 0.0187(6) 0.0015(5) 0.0052(5) -0.0014(5)
C7 0.0209(7) 0.0217(11) 0.0259(7) 0.0030(6) 0.0124(6) 0.0007(6)
C8 0.0227(7) 0.0230(10) 0.0238(7) 0.0005(6) 0.0117(6) 0.0036(6)
C9 0.0161(6) 0.0170(9) 0.0178(6) -0.0001(5) 0.0048(5) 0.0030(5)
C10 0.0197(7) 0.0162(10) 0.0266(7) -0.0005(6) 0.0059(6) 0.0017(5)
C11 0.0260(9) 0.0237(13) 0.0462(11) 0.0125(8) -0.0014(7) 0.0011(7)
C12 0.0288(9) 0.0297(13) 0.0522(11) -0.0167(9) 0.0216(8) -0.0020(7)
C13 0.0205(7) 0.0216(11) 0.0398(9) -0.0064(8) 0.0092(7) -0.0081(6)
C14 0.0193(7) 0.0196(10) 0.0219(7) -0.0041(6) 0.0034(5) 0.0011(6)
C15 0.0257(7) 0.0225(11) 0.0211(7) -0.0033(6) 0.0061(6) 0.0049(6)
C16 0.0369(8) 0.0194(10) 0.0200(7) -0.0004(6) 0.0098(6) 0.0115(7)
C17 0.0397(10) 0.0367(13) 0.0228(8) -0.0029(7) 0.0065(7) 0.0194(8)
C18 0.0623(13) 0.0402(14) 0.0213(8) 0.0018(8) 0.0080(8) 0.0270(10)
C19 0.0999(18) 0.0257(14) 0.0265(9) 0.0073(8) 0.0268(10) 0.0233(11)
C20 0.0850(16) 0.0193(13) 0.0467(11) 0.0006(8) 0.0416(12) 0.0001(10)
C21 0.0539(11) 0.0183(12) 0.0311(9) -0.0039(7) 0.0189(8) 0.0012(8)
C22 0.0327(9) 0.0280(13) 0.0290(8) 0.0073(7) 0.0150(7) -0.0007(7)
C23 0.0239(7) 0.0249(11) 0.0178(6) 0.0019(6) 0.0080(5) 0.0017(6)
N1 0.0180(6) 0.0121(8) 0.0187(5) 0.0011(5) 0.0066(4) -0.0011(5)
N2 0.0168(5) 0.0156(8) 0.0184(5) 0.0004(5) 0.0076(4) -0.0012(4)
N3 0.0280(7) 0.0274(10) 0.0256(6) 0.0017(6) 0.0097(5) -0.0039(6)

loop_
_atom_type_symbol
_atom_type_description
_atom_type_scat_dispersion_real
_atom_type_scat_dispersion_imag
_atom_type_scat_source
C C 0.003 0.0016 'International Tables Vol C Tables 4.2.6.8 and 6.1.1.4'
H H 0 0 'International Tables Vol C Tables 4.2.6.8 and 6.1.1.4'
N N 0.0059 0.0032 'International Tables Vol C Tables 4.2.6.8 and 6.1.1.4'

loop_
_geom_angle_atom_site_label_1
_geom_angle_atom_site_label_2
_geom_angle_atom_site_label_3
_geom_angle
_geom_angle_site_symmetry_1
_geom_angle_site_symmetry_3
C2 C1 N1 107.35(13) . .
C2 C1 C10 130.27(14) . .
N1 C1 C10 122.11(13) . .
C1 C2 C3 107.72(14) . .
C1 C2 H3 124.0(10) . .
C3 C2 H3 128.1(10) . .
C4 C3 C2 107.75(14) . .
C4 C3 H4 127.2(11) . .
C2 C3 H4 124.9(11) . .
C3 C4 N1 107.72(13) . .
C3 C4 C5 129.72(13) . .
N1 C4 C5 122.47(14) . .
C14 C5 C6 109.81(13) . .
C14 C5 C4 110.10(12) . .
C6 C5 C4 111.13(11) . .
C14 C5 C13 108.23(13) . .
C6 C5 C13 108.61(12) . .
C4 C5 C13 108.89(14) . .
N2 C6 C7 107.31(14) . .
N2 C6 C5 122.39(12) . .
C7 C6 C5 130.29(14) . .
C6 C7 C8 107.50(14) . .
C6 C7 H8 126.0(11) . .
C8 C7 H8 126.4(11) . .
C9 C8 C7 108.39(14) . .
C9 C8 H9 124.1(12) . .
C7 C8 H9 127.4(12) . .
C8 C9 N2 106.73(14) . .
C8 C9 C10 130.48(14) . 3_665
N2 C9 C10 122.29(13) . 3_665
C9 C10 C1 112.37(13) 3_665 .
C9 C10 C11 108.39(13) 3_665 .
C1 C10 C11 109.38(14) . .
C9 C10 C12 109.29(14) 3_665 .
C1 C10 C12 108.84(13) . .
C11 C10 C12 108.49(16) . .
C10 C11 H18 106.0(12) . .
C10 C11 H19 110.6(11) . .
H18 C11 H19 113.1(16) . .
C10 C11 H20 110.7(12) . .
H18 C11 H20 113.8(18) . .
H19 C11 H20 102.7(17) . .
C10 C12 H15 113.2(11) . .
C10 C12 H16 112.3(11) . .
H15 C12 H16 105.8(15) . .
C10 C12 H17 113.0(12) . .
H15 C12 H17 107.6(17) . .
H16 C12 H17 104.2(16) . .
C5 C13 H5 108.9(12) . .
C5 C13 H6 111.5(11) . .
H5 C13 H6 109.4(17) . .
C5 C13 H7 108.3(11) . .
H5 C13 H7 106.9(16) . .
H6 C13 H7 111.8(15) . .
C15 C14 C5 178.10(16) . .
C14 C15 C16 179.3(2) . .
C21 C16 C17 119.50(16) . .
C21 C16 C15 120.58(15) . .
C17 C16 C15 119.90(17) . .
C18 C17 C16 120.4(2) . .
C18 C17 H10 120.6(12) . .
C16 C17 H10 118.9(12) . .
C19 C18 C17 119.27(19) . .
C19 C18 H11 121.9(13) . .
C17 C18 H11 118.8(14) . .
C18 C19 C20 121.00(18) . .
C18 C19 H12 122.5(15) . .
C20 C19 H12 116.5(15) . .
C19 C20 C21 119.9(2) . .
C19 C20 H13 126.1(14) . .
C21 C20 H13 113.9(14) . .
C16 C21 C20 119.95(19) . .
C16 C21 H14 121.2(12) . .
C20 C21 H14 118.8(12) . .
C23 C22 H21 109.0(14) . .
C23 C22 H22 109.5(14) . .
H21 C22 H22 114.7(17) . .
C23 C22 H23 109.1(14) . .
H21 C22 H23 103.3(19) . .
H22 C22 H23 111(2) . .
N3 C23 C22 178.42(17) . .
C4 N1 C1 109.46(13) . .
C4 N1 H1 123.1(12) . .
C1 N1 H1 127.3(12) . .
C6 N2 C9 110.07(12) . .
C6 N2 H2 123.6(12) . .
C9 N2 H2 126.3(12) . .

loop_
_geom_bond_atom_site_label_1
_geom_bond_atom_site_label_2
_geom_bond_distance
_geom_bond_site_symmetry_2
C1 C2 1.372(2) .
C1 N1 1.3796(19) .
C1 C10 1.512(2) .
C2 C3 1.419(2) .
C2 H3 1.001(19) .
C3 C4 1.364(2) .
C3 H4 1.003(18) .
C4 N1 1.3788(17) .
C4 C5 1.518(2) .
C5 C14 1.479(2) .
C5 C6 1.517(2) .
C5 C13 1.544(2) .
C6 N2 1.3719(19) .
C6 C7 1.374(2) .
C7 C8 1.411(2) .
C7 H8 1.001(19) .
C8 C9 1.369(2) .
C8 H9 0.982(18) .
C9 N2 1.3809(19) .
C9 C10 1.506(2) 3_665
C10 C11 1.538(2) .
C10 C12 1.546(2) .
C11 H18 1.02(2) .
C11 H19 1.03(2) .
C11 H20 1.02(3) .
C12 H15 1.07(2) .
C12 H16 1.012(19) .
C12 H17 1.03(2) .
C13 H5 0.98(2) .
C13 H6 1.06(2) .
C13 H7 1.004(19) .
C14 C15 1.196(2) .
C15 C16 1.438(2) .
C16 C21 1.384(3) .
C16 C17 1.405(2) .
C17 C18 1.383(3) .
C17 H10 1.09(2) .
C18 C19 1.381(3) .
C18 H11 1.04(2) .
C19 C20 1.383(3) .
C19 H12 0.99(3) .
C20 C21 1.387(3) .
C20 H13 0.94(2) .
C21 H14 0.909(19) .
C22 C23 1.456(2) .
C22 H21 0.95(2) .
C22 H22 1.00(2) .
C22 H23 1.02(3) .
C23 N3 1.142(2) .
N1 H1 0.87(2) .
N2 H2 0.935(18) .

loop_
_geom_hbond_atom_site_label_D
_geom_hbond_atom_site_label_H
_geom_hbond_atom_site_label_A
_geom_hbond_distance_DH
_geom_hbond_distance_HA
_geom_hbond_distance_DA
_geom_hbond_angle_DHA
_geom_hbond_publ_flag
N1 H1 N3 0.87(2) 2.31(2) 3.176(2) 170.5(17) yes
N2 H2 N3 0.935(18) 2.235(18) 3.1446(19) 164.1(15) yes

loop_
_geom_torsion_atom_site_label_1
_geom_torsion_atom_site_label_2
_geom_torsion_atom_site_label_3
_geom_torsion_atom_site_label_4
_geom_torsion
_geom_torsion_site_symmetry_1
_geom_torsion_site_symmetry_4
N1 C1 C2 C3 -0.23(17) . .
C10 C1 C2 C3 173.76(15) . .
C1 C2 C3 C4 0.37(18) . .
C2 C3 C4 N1 -0.36(17) . .
C2 C3 C4 C5 176.14(14) . .
C3 C4 C5 C14 138.58(16) . .
N1 C4 C5 C14 -45.38(19) . .
C3 C4 C5 C6 -99.53(18) . .
N1 C4 C5 C6 76.52(17) . .
C3 C4 C5 C13 20.1(2) . .
N1 C4 C5 C13 -163.89(13) . .
C14 C5 C6 N2 40.66(17) . .
C4 C5 C6 N2 -81.40(16) . .
C13 C5 C6 N2 158.84(13) . .
C14 C5 C6 C7 -140.38(15) . .
C4 C5 C6 C7 97.55(17) . .
C13 C5 C6 C7 -22.2(2) . .
N2 C6 C7 C8 0.35(16) . .
C5 C6 C7 C8 -178.72(13) . .
C6 C7 C8 C9 -0.38(17) . .
C7 C8 C9 N2 0.25(16) . .
C7 C8 C9 C10 -171.57(14) . 3_665
C2 C1 C10 C9 147.95(16) . 3_665
N1 C1 C10 C9 -38.83(19) . 3_665
C2 C1 C10 C11 27.5(2) . .
N1 C1 C10 C11 -159.25(15) . .
C2 C1 C10 C12 -90.9(2) . .
N1 C1 C10 C12 82.37(19) . .
C21 C16 C17 C18 -0.6(3) . .
C15 C16 C17 C18 177.71(17) . .
C16 C17 C18 C19 0.3(3) . .
C17 C18 C19 C20 -0.1(3) . .
C18 C19 C20 C21 0.2(3) . .
C17 C16 C21 C20 0.6(3) . .
C15 C16 C21 C20 -177.61(18) . .
C19 C20 C21 C16 -0.5(3) . .
C3 C4 N1 C1 0.22(17) . .
C5 C4 N1 C1 -176.59(12) . .
C2 C1 N1 C4 0.01(17) . .
C10 C1 N1 C4 -174.58(13) . .
C7 C6 N2 C9 -0.20(15) . .
C5 C6 N2 C9 178.96(12) . .
C8 C9 N2 C6 -0.04(15) . .
C10 C9 N2 C6 172.61(12) 3_665 .
